data_2216372
loop_
_publ_author_name
'Da-Qi Wang'
'Qiang Wang'
'Li-Jun Xiao'

_publ_section_title
;
 <i>N</i>,<i>N</i>'-Bis(2-thienylmethylene)ethane-1,2-diamine
;
_journal_coeditor_code CI2514
_journal_issue 12
_journal_name_full 'Acta Crystallographica Section E'
_journal_page_first o4865
_journal_page_last o4865
_journal_paper_doi 10.1107/S1600536807060308
_journal_volume 63
_journal_year 2007
_chemical_formula_iupac 'C12 H12 N2 S2'
_chemical_formula_moiety 'C12 H12 N2 S2'
_chemical_formula_sum 'C12 H12 N2 S2'
_chemical_formula_weight 248.36
_chemical_name_systematic
;
<i>N</i>,<i>N</i>'-Bis(2-thienylmethylene)ethane-1,2-diamine
;
_space_group_IT_number 4
_symmetry_cell_setting monoclinic
_symmetry_space_group_name_Hall 'P 2yb'
_symmetry_space_group_name_H-M 'P 1 21 1'
_atom_sites_solution_hydrogens geom
_atom_sites_solution_primary direct
_atom_sites_solution_secondary difmap
_audit_creation_method SHELXL-97
_cell_angle_alpha 90.00
_cell_angle_beta 101.425(2)
_cell_angle_gamma 90.00
_cell_formula_units_Z 2
_cell_length_a 6.4822(8)
_cell_length_b 7.4181(10)
_cell_length_c 13.1433(15)
_cell_measurement_reflns_used 1008
_cell_measurement_temperature 298(2)
_cell_measurement_theta_max 27.442
_cell_measurement_theta_min 3.169
_cell_volume 619.48(13)
_computing_cell_refinement 'SAINT (Siemens, 1996)'
_computing_data_collection 'SMART (Siemens, 1996)'
_computing_data_reduction SAINT
_computing_molecular_graphics 'SHELXTL (Sheldrick, 1997b)'
_computing_publication_material SHELXTL
_computing_structure_refinement 'SHELXL97 (Sheldrick, 1997a)'
_computing_structure_solution 'SHELXS97 (Sheldrick, 1997a)'
_diffrn_ambient_temperature 298(2)
_diffrn_measured_fraction_theta_full 0.997
_diffrn_measured_fraction_theta_max 0.997
_diffrn_measurement_device_type 'Siemens SMART CCD area-detector'
_diffrn_measurement_method '\f and \w scans'
_diffrn_radiation_monochromator graphite
_diffrn_radiation_source 'fine-focus sealed tube'
_diffrn_radiation_type MoK\a
_diffrn_radiation_wavelength 0.71073
_diffrn_reflns_av_R_equivalents 0.0456
_diffrn_reflns_av_sigmaI/netI 0.0635
_diffrn_reflns_limit_h_max 7
_diffrn_reflns_limit_h_min -7
_diffrn_reflns_limit_k_max 5
_diffrn_reflns_limit_k_min -8
_diffrn_reflns_limit_l_max 15
_diffrn_reflns_limit_l_min -13
_diffrn_reflns_number 3150
_diffrn_reflns_theta_full 25.01
_diffrn_reflns_theta_max 25.01
_diffrn_reflns_theta_min 1.58
_diffrn_standards_number 0
_exptl_absorpt_coefficient_mu 0.403
_exptl_absorpt_correction_T_max 0.9685
_exptl_absorpt_correction_T_min 0.8685
_exptl_absorpt_correction_type multi-scan
_exptl_absorpt_process_details '(SADABS; Sheldrick, 1996)'
_exptl_crystal_colour yellow
_exptl_crystal_density_diffrn 1.331
_exptl_crystal_density_method 'not measured'
_exptl_crystal_description Block
_exptl_crystal_F_000 260
_exptl_crystal_size_max 0.36
_exptl_crystal_size_mid 0.13
_exptl_crystal_size_min 0.08
_refine_diff_density_max 0.187
_refine_diff_density_min -0.264
_refine_ls_abs_structure_details 'Flack (1983); 481 Friedel pairs'
_refine_ls_abs_structure_Flack -0.03(12)
_refine_ls_extinction_method none
_refine_ls_goodness_of_fit_ref 1.034
_refine_ls_hydrogen_treatment constr
_refine_ls_matrix_type full
_refine_ls_number_parameters 145
_refine_ls_number_reflns 1663
_refine_ls_number_restraints 1
_refine_ls_restrained_S_all 1.034
_refine_ls_R_factor_all 0.0762
_refine_ls_R_factor_gt 0.0440
_refine_ls_shift/su_max 0.001
_refine_ls_shift/su_mean <0.001
_refine_ls_structure_factor_coef Fsqd
_refine_ls_weighting_details 'calc w=1/[\s^2^(Fo^2^)+(0.0294P)^2^] where P=(Fo^2^+2Fc^2^)/3'
_refine_ls_weighting_scheme calc
_refine_ls_wR_factor_gt 0.0705
_refine_ls_wR_factor_ref 0.0809
_reflns_number_gt 1136
_reflns_number_total 1663
_reflns_threshold_expression I>2\s(I)
_cod_data_source_file ci2514.cif
_cod_data_source_block I
_cod_depositor_comments
;
The following automatic conversions were performed:
'_symmetry_cell_setting' value 'Monoclinic' changed to 'monoclinic'
according to '/home/saulius/struct/CIF-dictionaries/cif_core.dic'
dictionary named 'cif_core.dic' version 2.4.1 from 2010-06-29.

Automatic conversion script
Id: cif_fix_enum 1527 2010-12-29 10:47:43Z saulius 

The following automatic conversions were performed:

'_symmetry_cell_setting' value 'Monoclinic' changed to 'monoclinic'
according to /home/saulius/struct/CIF-dictionaries/cif_core.dic
dictionary named 'cif_core.dic' version 2.4.1 from 2010-06-29.

Automatic conversion script
Id: cif_fix_values 1715 2011-07-08 13:25:40Z adriana 
;
_cod_original_sg_symbol_H-M 'P 21'
_cod_database_code 2216372
_cod_database_fobs_code 2216372

loop_
_symmetry_equiv_pos_as_xyz
'x, y, z'
'-x, y+1/2, -z'

loop_
_atom_site_type_symbol
_atom_site_label
_atom_site_fract_x
_atom_site_fract_y
_atom_site_fract_z
_atom_site_U_iso_or_equiv
_atom_site_adp_type
_atom_site_calc_flag
_atom_site_refinement_flags
_atom_site_occupancy
S S1 0.08972(17) 0.55346(16) 0.29575(9) 0.0620(4) Uani d . 1
S S2 0.98557(19) 0.38242(15) 0.95907(9) 0.0589(4) Uani d . 1
N N1 0.3457(6) 0.4695(4) 0.5119(3) 0.0544(10) Uani d . 1
N N2 0.7400(6) 0.5301(5) 0.7551(3) 0.0562(10) Uani d . 1
C C1 0.1512(8) 0.4405(6) 0.4996(3) 0.0543(14) Uani d . 1
H H1 0.0983 0.3942 0.5550 0.065 Uiso calc R 1
C C2 0.0056(7) 0.4765(5) 0.4024(3) 0.0473(12) Uani d . 1
C C3 -0.2071(7) 0.4550(6) 0.3820(4) 0.0607(14) Uani d . 1
H H3 -0.2828 0.4144 0.4307 0.073 Uiso calc R 1
C C4 -0.3001(8) 0.5010(7) 0.2791(4) 0.0668(15) Uani d . 1
H H4 -0.4439 0.4944 0.2524 0.080 Uiso calc R 1
C C5 -0.1594(7) 0.5547(8) 0.2245(4) 0.0625(13) Uani d . 1
H H5 -0.1935 0.5891 0.1552 0.075 Uiso calc R 1
C C6 0.9347(7) 0.5520(7) 0.7699(3) 0.0514(12) Uani d . 1
H H6 0.9913 0.6062 0.7177 0.062 Uiso calc R 1
C C7 1.0773(7) 0.4971(5) 0.8644(3) 0.0460(11) Uani d . 1
C C8 1.2899(7) 0.5175(7) 0.8889(3) 0.0634(14) Uani d . 1
H H8 1.3693 0.5765 0.8474 0.076 Uiso calc R 1
C C9 1.3748(8) 0.4369(7) 0.9864(4) 0.0738(17) Uani d . 1
H H9 1.5177 0.4373 1.0156 0.089 Uiso calc R 1
C C10 1.2317(8) 0.3615(7) 1.0316(4) 0.0616(14) Uani d . 1
H H10 1.2623 0.3037 1.0956 0.074 Uiso calc R 1
C C11 0.4766(7) 0.4224(6) 0.6113(3) 0.0619(14) Uani d . 1
H H11A 0.5646 0.3200 0.6027 0.074 Uiso calc R 1
H H11B 0.3880 0.3884 0.6596 0.074 Uiso calc R 1
C C12 0.6137(7) 0.5800(6) 0.6546(3) 0.0627(14) Uani d . 1
H H12A 0.7049 0.6127 0.6073 0.075 Uiso calc R 1
H H12B 0.5264 0.6833 0.6625 0.075 Uiso calc R 1

loop_
_atom_site_aniso_label
_atom_site_aniso_U_11
_atom_site_aniso_U_22
_atom_site_aniso_U_33
_atom_site_aniso_U_12
_atom_site_aniso_U_13
_atom_site_aniso_U_23
S1 0.0541(8) 0.0700(9) 0.0616(8) -0.0122(7) 0.0105(6) 0.0102(7)
S2 0.0584(9) 0.0623(8) 0.0572(8) -0.0005(7) 0.0144(7) 0.0098(6)
N1 0.055(2) 0.061(3) 0.045(2) 0.000(2) 0.004(2) 0.0015(17)
N2 0.062(3) 0.055(3) 0.047(2) 0.007(2) 0.002(2) 0.001(2)
C1 0.073(4) 0.048(3) 0.043(3) -0.005(3) 0.015(3) -0.005(2)
C2 0.050(3) 0.043(3) 0.050(3) -0.006(2) 0.011(2) -0.007(2)
C3 0.052(3) 0.070(4) 0.066(4) -0.018(3) 0.026(3) -0.015(3)
C4 0.048(3) 0.070(4) 0.080(4) -0.006(3) 0.006(3) -0.009(3)
C5 0.061(3) 0.059(3) 0.060(3) -0.006(3) -0.006(3) 0.005(3)
C6 0.072(3) 0.040(3) 0.043(3) -0.001(3) 0.012(3) 0.000(2)
C7 0.055(3) 0.041(3) 0.043(3) 0.000(2) 0.014(2) -0.001(2)
C8 0.056(3) 0.076(4) 0.060(3) -0.017(3) 0.017(3) -0.001(3)
C9 0.053(3) 0.094(4) 0.066(4) -0.008(3) -0.009(3) -0.005(3)
C10 0.060(3) 0.065(4) 0.054(3) -0.001(3) -0.001(3) 0.009(3)
C11 0.072(3) 0.063(4) 0.047(3) 0.002(3) 0.002(3) 0.007(2)
C12 0.076(3) 0.059(3) 0.047(3) 0.005(3) -0.001(3) 0.006(2)

loop_
_atom_type_symbol
_atom_type_description
_atom_type_scat_dispersion_real
_atom_type_scat_dispersion_imag
_atom_type_scat_source
C C 0.0033 0.0016 'International Tables Vol C Tables 4.2.6.8 and 6.1.1.4'
H H 0.0000 0.0000 'International Tables Vol C Tables 4.2.6.8 and 6.1.1.4'
N N 0.0061 0.0033 'International Tables Vol C Tables 4.2.6.8 and 6.1.1.4'
S S 0.1246 0.1234 'International Tables Vol C Tables 4.2.6.8 and 6.1.1.4'

loop_
_geom_angle_atom_site_label_1
_geom_angle_atom_site_label_2
_geom_angle_atom_site_label_3
_geom_angle
C5 S1 C2 91.8(2)
C10 S2 C7 91.7(2)
C1 N1 C11 117.8(4)
C6 N2 C12 118.5(4)
N1 C1 C2 122.8(4)
N1 C1 H1 118.6
C2 C1 H1 118.6
C3 C2 C1 127.4(4)
C3 C2 S1 110.8(3)
C1 C2 S1 121.8(3)
C2 C3 C4 112.6(4)
C2 C3 H3 123.7
C4 C3 H3 123.7
C5 C4 C3 112.5(4)
C5 C4 H4 123.8
C3 C4 H4 123.8
C4 C5 S1 112.3(4)
C4 C5 H5 123.8
S1 C5 H5 123.8
N2 C6 C7 123.3(4)
N2 C6 H6 118.4
C7 C6 H6 118.4
C8 C7 C6 127.9(4)
C8 C7 S2 111.4(3)
C6 C7 S2 120.6(3)
C7 C8 C9 111.1(4)
C7 C8 H8 124.5
C9 C8 H8 124.5
C10 C9 C8 113.7(4)
C10 C9 H9 123.1
C8 C9 H9 123.1
C9 C10 S2 112.0(4)
C9 C10 H10 124.0
S2 C10 H10 124.0
N1 C11 C12 110.4(3)
N1 C11 H11A 109.6
C12 C11 H11A 109.6
N1 C11 H11B 109.6
C12 C11 H11B 109.6
H11A C11 H11B 108.1
N2 C12 C11 109.2(4)
N2 C12 H12A 109.8
C11 C12 H12A 109.8
N2 C12 H12B 109.8
C11 C12 H12B 109.8
H12A C12 H12B 108.3

loop_
_geom_bond_atom_site_label_1
_geom_bond_atom_site_label_2
_geom_bond_distance
S1 C5 1.699(4)
S1 C2 1.700(4)
S2 C10 1.696(5)
S2 C7 1.708(4)
N1 C1 1.257(5)
N1 C11 1.453(5)
N2 C6 1.249(5)
N2 C12 1.457(5)
C1 C2 1.455(6)
C1 H1 0.93
C2 C3 1.361(6)
C3 C4 1.409(6)
C3 H3 0.93
C4 C5 1.328(6)
C4 H4 0.93
C5 H5 0.93
C6 C7 1.452(5)
C6 H6 0.93
C7 C8 1.360(5)
C8 C9 1.422(6)
C8 H8 0.93
C9 C10 1.320(6)
C9 H9 0.93
C10 H10 0.93
C11 C12 1.510(5)
C11 H11A 0.97
C11 H11B 0.97
C12 H12A 0.97
C12 H12B 0.97

loop_
_geom_torsion_atom_site_label_1
_geom_torsion_atom_site_label_2
_geom_torsion_atom_site_label_3
_geom_torsion_atom_site_label_4
_geom_torsion
C11 N1 C1 C2 -177.9(4)
N1 C1 C2 C3 -177.9(4)
N1 C1 C2 S1 2.4(6)
C5 S1 C2 C3 -0.4(4)
C5 S1 C2 C1 179.2(4)
C1 C2 C3 C4 -179.4(4)
S1 C2 C3 C4 0.2(5)
C2 C3 C4 C5 0.2(6)
C3 C4 C5 S1 -0.5(6)
C2 S1 C5 C4 0.6(5)
C12 N2 C6 C7 -176.2(4)
N2 C6 C7 C8 -178.7(5)
N2 C6 C7 S2 4.7(7)
C10 S2 C7 C8 -0.1(4)
C10 S2 C7 C6 177.0(4)
C6 C7 C8 C9 -176.7(4)
S2 C7 C8 C9 0.2(5)
C7 C8 C9 C10 -0.2(6)
C8 C9 C10 S2 0.2(6)
C7 S2 C10 C9 -0.1(4)
C1 N1 C11 C12 -128.7(4)
C6 N2 C12 C11 127.3(5)
N1 C11 C12 N2 178.9(4)

loop_
_cod_related_entry_id
_cod_related_entry_database
_cod_related_entry_code
1 ChemSpider 30655378
